data_1007150
loop_
_publ_author_name
'Durif, A'
'Averbuch-Pouchot, M T'

_publ_section_title
;
Structure of strontium tetrametaphosphate hexahydrate
;
_journal_coden_ASTM ACSCEE
_journal_name_full 'Acta Crystallographica C (39,1983-)'
_journal_page_first 927
_journal_page_last 928
_journal_volume 42
_journal_year 1986
_chemical_formula_structural 'Sr2 P4 O12 (H2 O)6'
_chemical_formula_sum 'H12 O18 P4 Sr2'
_chemical_name_systematic 'Distrontium tetrametaphosphate hexahydrate'
_space_group_IT_number 2
_symmetry_cell_setting triclinic
_symmetry_Int_Tables_number 2
_symmetry_space_group_name_Hall '-P 1'
_symmetry_space_group_name_H-M 'P -1'
_cell_angle_alpha 101.62(5)
_cell_angle_beta 109.98(5)
_cell_angle_gamma 95.65(5)
_cell_formula_units_Z 1
_cell_length_a 6.644(3)
_cell_length_b 7.365(4)
_cell_length_c 8.618(4)
_cell_volume 381.7
_refine_ls_R_factor_all 0.042
_cod_database_code 1007150

loop_
_symmetry_equiv_pos_as_xyz
x,y,z
-x,-y,-z

loop_
_atom_site_label
_atom_site_type_symbol
_atom_site_symmetry_multiplicity
_atom_site_Wyckoff_symbol
_atom_site_fract_x
_atom_site_fract_y
_atom_site_fract_z
_atom_site_occupancy
_atom_site_attached_hydrogens
_atom_site_calc_flag
Sr1 Sr2+ 2 i 0.59881(8) 0.25201(7) 0.69116(6) 1. 0 d
P1 P5+ 2 i 0.2363(2) 0.1960(2) 0.2387(2) 1. 0 d
P2 P5+ 2 i 0.8421(2) 0.9056(2) 0.1247(2) 1. 0 d
O1 O2- 2 i 0.0216(6) 0.8825(5) 0.8242(5) 1. 0 d
O2 O2- 2 i 0.7048(6) 0.8855(6) 0.9265(5) 1. 0 d
O3 O2- 2 i 0.7417(7) 0.5965(5) 0.7254(5) 1. 0 d
O4 O2- 2 i 0.6422(6) 0.8946(5) 0.6273(5) 1. 0 d
O5 O2- 2 i 0.0062(6) 0.2320(5) 0.8588(5) 1. 0 d
O6 O2- 2 i 0.3108(6) 0.0872(6) 0.7835(5) 1. 0 d
O7 O2- 2 i 0.7340(7) 0.5717(6) 0.3568(5) 1. 0 d
O8 O2- 2 i 0.7368(8) 0.4064(6) 0.0279(6) 1. 0 d
O9 O2- 2 i 0.8182(7) 0.2533(6) 0.4895(5) 1. 0 d
H1 H1+ 2 i 0.74(1) 0.50(1) 0.27(1) 1. 0 d
H2 H1+ 2 i 0.75(1) 0.52(1) 0.43(1) 1. 0 d
H3 H1+ 2 i 0.78(1) 0.39(1) 0.12(1) 1. 0 d
H4 H1+ 2 i 0.83(2) 0.50(1) 0.04(1) 1. 0 d
H5 H1+ 2 i 0.03(1) 0.73(1) 0.47(1) 1. 0 d
H6 H1+ 2 i 0.79(1) 0.15(1) 0.39(1) 1. 0 d

loop_
_atom_type_symbol
_atom_type_oxidation_number
Sr2+ 2.000
P5+ 5.000
O2- -2.000
H1+ 1.000
